data_2311646
loop_
_publ_author_name
'Xu, Yun'
'Jiang, Linglei'
'Mei, Xuefeng'

_publ_section_title
;
 Supramolecular structures and physicochemical properties of norfloxacin
 salts.
;
_journal_issue 'Pt 4'
_journal_name_full 'Acta crystallographica Section B, Structural science, crystal engineering and materials'
_journal_page_first 750
_journal_page_last 760
_journal_paper_doi 10.1107/S2052520614011718
_journal_volume 70
_journal_year 2014
_chemical_formula_sum 'C23 H26 F N3 O7'
_chemical_formula_weight 475.47
_chemical_name_common 'NF m-OH-benzoate'
_space_group_IT_number 14
_space_group_name_Hall '-P 2ybc'
_space_group_name_H-M_alt 'P 1 21/c 1'
_symmetry_cell_setting monoclinic
_symmetry_space_group_name_H-M 'P 1 21/c 1'
_atom_sites_solution_hydrogens geom
_atom_sites_solution_primary direct
_atom_sites_solution_secondary difmap
_audit_creation_method SHELXL-97
_cell_angle_alpha 90.00
_cell_angle_beta 99.2690(10)
_cell_angle_gamma 90.00
_cell_formula_units_Z 4
_cell_length_a 8.0761(2)
_cell_length_b 14.7184(3)
_cell_length_c 18.7770(4)
_cell_measurement_temperature 100(2)
_cell_volume 2202.83(9)
_computing_cell_refinement 'Bruker SMART'
_computing_data_collection 'Bruker SMART'
_computing_data_reduction 'Bruker SMART'
_computing_structure_refinement 'SHELXL-97 (Sheldrick, 2008)'
_computing_structure_solution 'SHELXS-97 (Sheldrick, 2008)'
_diffrn_ambient_temperature 100(2)
_diffrn_measured_fraction_theta_full 1.000
_diffrn_measured_fraction_theta_max 1.000
_diffrn_measurement_device_type 'CCD area detector'
_diffrn_measurement_method 'phi and omega scans'
_diffrn_radiation_monochromator graphite
_diffrn_radiation_source 'fine-focus sealed tube'
_diffrn_radiation_type MoK\a
_diffrn_radiation_wavelength 0.71073
_diffrn_reflns_av_R_equivalents 0.0341
_diffrn_reflns_av_sigmaI/netI 0.0206
_diffrn_reflns_limit_h_max 9
_diffrn_reflns_limit_h_min -9
_diffrn_reflns_limit_k_max 17
_diffrn_reflns_limit_k_min -17
_diffrn_reflns_limit_l_max 22
_diffrn_reflns_limit_l_min -22
_diffrn_reflns_number 31912
_diffrn_reflns_theta_full 25.00
_diffrn_reflns_theta_max 25.00
_diffrn_reflns_theta_min 1.77
_exptl_absorpt_coefficient_mu 0.112
_exptl_crystal_colour colorless
_exptl_crystal_density_diffrn 1.434
_exptl_crystal_density_method 'not measured'
_exptl_crystal_description block
_exptl_crystal_F_000 1000
_exptl_crystal_size_max 0.42
_exptl_crystal_size_mid 0.32
_exptl_crystal_size_min 0.21
_refine_diff_density_max 0.205
_refine_diff_density_min -0.252
_refine_ls_extinction_method none
_refine_ls_goodness_of_fit_ref 1.045
_refine_ls_hydrogen_treatment mixed
_refine_ls_matrix_type full
_refine_ls_number_parameters 328
_refine_ls_number_reflns 3883
_refine_ls_number_restraints 0
_refine_ls_restrained_S_all 1.045
_refine_ls_R_factor_all 0.0421
_refine_ls_R_factor_gt 0.0329
_refine_ls_shift/su_max 0.001
_refine_ls_shift/su_mean 0.000
_refine_ls_structure_factor_coef Fsqd
_refine_ls_weighting_details 'calc w=1/[\s^2^(Fo^2^)+(0.0403P)^2^+0.9507P] where P=(Fo^2^+2Fc^2^)/3'
_refine_ls_weighting_scheme calc
_refine_ls_wR_factor_gt 0.0805
_refine_ls_wR_factor_ref 0.0863
_reflns_number_gt 3253
_reflns_number_total 3883
_reflns_threshold_expression >2sigma(I)
_cod_data_source_file og5069sup1.cif
_cod_data_source_block 20120175_0m
_cod_original_cell_volume 2202.83(8)
_cod_original_sg_symbol_H-M P21/c
_cod_database_code 2311646

loop_
_symmetry_equiv_pos_as_xyz
'x, y, z'
'-x, y+1/2, -z+1/2'
'-x, -y, -z'
'x, -y-1/2, z-1/2'

loop_
_atom_site_type_symbol
_atom_site_label
_atom_site_fract_x
_atom_site_fract_y
_atom_site_fract_z
_atom_site_U_iso_or_equiv
_atom_site_adp_type
_atom_site_calc_flag
_atom_site_refinement_flags
_atom_site_occupancy
_atom_site_symmetry_multiplicity
F F1 0.42326(10) 0.81417(6) 0.38762(4) 0.0202(2) Uani d . 1 1
O O2 -0.20034(17) 0.83988(10) 0.64181(6) 0.0432(4) Uani d . 1 1
H H1 -0.100(3) 0.8235(16) 0.6309(13) 0.065 Uiso d . 1 1
O O1 -0.42529(15) 0.91128(9) 0.58481(6) 0.0378(3) Uani d . 1 1
O O3 0.04864(13) 0.81039(7) 0.57741(5) 0.0233(3) Uani d . 1 1
N N3 0.30604(16) 0.83197(8) 0.11748(7) 0.0169(3) Uani d . 1 1
O O2' 0.53093(12) 0.84794(7) 1.02601(5) 0.0226(3) Uani d . 1 1
O O1' 0.38449(12) 0.88257(7) 0.91781(6) 0.0233(3) Uani d . 1 1
O O3' 1.12728(13) 0.87721(8) 0.98336(6) 0.0241(3) Uani d . 1 1
H H3' 1.215(2) 0.8799(12) 0.9569(10) 0.036 Uiso d . 1 1
O O1S 0.30291(15) 0.44256(9) 0.34929(6) 0.0296(3) Uani d . 1 1
H H1B 0.333(3) 0.4109(14) 0.3878(11) 0.044 Uiso d . 1 1
H H1A 0.328(3) 0.4978(15) 0.3654(11) 0.044 Uiso d . 1 1
N N2 0.23123(15) 0.86103(8) 0.25962(6) 0.0164(3) Uani d . 1 1
N N1 -0.22735(15) 0.91939(8) 0.39439(6) 0.0166(3) Uani d . 1 1
C C12 0.39814(18) 0.78183(10) 0.18061(7) 0.0174(3) Uani d . 1 1
H H12 0.4989 0.8149 0.2005 0.021 Uiso calc R 1 1
H H13 0.4311 0.7224 0.1654 0.021 Uiso calc R 1 1
C C3 -0.2865(2) 0.88043(12) 0.58381(9) 0.0292(4) Uani d . 1 1
C C2 -0.19933(19) 0.88385(10) 0.52005(8) 0.0201(3) Uani d . 1 1
C C4 -0.03410(19) 0.84825(10) 0.52170(8) 0.0186(3) Uani d . 1 1
C C5 0.03497(18) 0.85737(9) 0.45542(7) 0.0164(3) Uani d . 1 1
C C6 0.20201(18) 0.83173(10) 0.45275(8) 0.0172(3) Uani d . 1 1
H H9 0.2718 0.8128 0.4944 0.021 Uiso calc R 1 1
C C7 0.25997(17) 0.83500(9) 0.38897(8) 0.0165(3) Uani d . 1 1
C C8 0.16021(18) 0.86086(9) 0.32319(7) 0.0155(3) Uani d . 1 1
C C14 0.13694(19) 0.90895(10) 0.19760(8) 0.0199(3) Uani d . 1 1
H H2' 0.1004 0.9676 0.2128 0.024 Uiso calc R 1 1
H H1' 0.0383 0.8741 0.1778 0.024 Uiso calc R 1 1
C C13 0.2475(2) 0.92176(10) 0.14082(8) 0.0202(3) Uani d . 1 1
H H17 0.1854 0.9532 0.0996 0.024 Uiso calc R 1 1
H H16 0.3437 0.9588 0.1601 0.024 Uiso calc R 1 1
C C10 -0.06431(18) 0.88930(9) 0.39175(8) 0.0158(3) Uani d . 1 1
C C1 -0.28645(19) 0.91834(10) 0.45688(8) 0.0186(3) Uani d . 1 1
H H2 -0.3927 0.9423 0.4577 0.022 Uiso calc R 1 1
C C15 -0.33573(18) 0.95418(10) 0.32862(8) 0.0182(3) Uani d . 1 1
H H3 -0.4511 0.9562 0.3370 0.022 Uiso calc R 1 1
H H4 -0.3304 0.9126 0.2890 0.022 Uiso calc R 1 1
C C16 -0.2840(2) 1.04770(10) 0.30770(8) 0.0241(4) Uani d . 1 1
H H5 -0.2821 1.0883 0.3478 0.036 Uiso calc R 1 1
H H7 -0.3628 1.0695 0.2675 0.036 Uiso calc R 1 1
H H6 -0.1742 1.0448 0.2944 0.036 Uiso calc R 1 1
C C9 -0.00224(18) 0.88868(9) 0.32601(8) 0.0163(3) Uani d . 1 1
H H8 -0.0711 0.9072 0.2840 0.020 Uiso calc R 1 1
C C11 0.28642(18) 0.77126(10) 0.23757(8) 0.0172(3) Uani d . 1 1
H H11 0.1892 0.7349 0.2185 0.021 Uiso calc R 1 1
H H10 0.3474 0.7400 0.2792 0.021 Uiso calc R 1 1
C C7' 0.51952(18) 0.86369(10) 0.95935(8) 0.0175(3) Uani d . 1 1
C C1' 0.67732(18) 0.85957(9) 0.92638(8) 0.0164(3) Uani d . 1 1
C C2' 0.83346(18) 0.86716(10) 0.96962(8) 0.0169(3) Uani d . 1 1
H H4' 0.8407 0.8720 1.0194 0.020 Uiso calc R 1 1
C C3' 0.97903(17) 0.86753(10) 0.93876(8) 0.0168(3) Uani d . 1 1
C C4' 0.96881(18) 0.85723(10) 0.86446(8) 0.0178(3) Uani d . 1 1
H H7' 1.0659 0.8567 0.8437 0.021 Uiso calc R 1 1
C C5' 0.81307(19) 0.84775(10) 0.82154(8) 0.0201(3) Uani d . 1 1
H H6' 0.8060 0.8398 0.7720 0.024 Uiso calc R 1 1
C C6' 0.66806(18) 0.85010(10) 0.85203(8) 0.0194(3) Uani d . 1 1
H H5' 0.5640 0.8453 0.8227 0.023 Uiso calc R 1 1
H H14 0.380(2) 0.8405(12) 0.0816(10) 0.037(5) Uiso d . 1 1
H H15 0.211(2) 0.7988(12) 0.0961(10) 0.032(5) Uiso d . 1 1

loop_
_atom_site_aniso_label
_atom_site_aniso_U_11
_atom_site_aniso_U_22
_atom_site_aniso_U_33
_atom_site_aniso_U_12
_atom_site_aniso_U_13
_atom_site_aniso_U_23
F1 0.0133(4) 0.0278(5) 0.0200(4) 0.0019(3) 0.0040(3) 0.0019(4)
O2 0.0363(8) 0.0793(10) 0.0165(6) 0.0269(7) 0.0117(6) 0.0132(6)
O1 0.0320(7) 0.0593(8) 0.0255(7) 0.0200(6) 0.0146(5) 0.0078(6)
O3 0.0225(6) 0.0353(6) 0.0120(5) 0.0082(5) 0.0023(4) 0.0025(4)
N3 0.0156(7) 0.0215(7) 0.0146(6) -0.0002(5) 0.0048(5) -0.0003(5)
O2' 0.0175(6) 0.0330(6) 0.0189(6) -0.0016(5) 0.0072(4) 0.0001(5)
O1' 0.0119(5) 0.0315(6) 0.0265(6) 0.0008(4) 0.0033(5) 0.0031(5)
O3' 0.0099(5) 0.0434(7) 0.0186(6) -0.0002(5) 0.0016(5) 0.0010(5)
O1S 0.0340(7) 0.0324(7) 0.0220(6) 0.0021(5) 0.0031(5) -0.0001(5)
N2 0.0181(6) 0.0181(6) 0.0138(6) 0.0031(5) 0.0052(5) 0.0019(5)
N1 0.0163(6) 0.0195(6) 0.0143(6) 0.0017(5) 0.0033(5) 0.0001(5)
C12 0.0159(7) 0.0191(7) 0.0172(7) 0.0020(6) 0.0029(6) -0.0005(6)
C3 0.0283(9) 0.0421(10) 0.0182(8) 0.0103(8) 0.0070(7) 0.0025(7)
C2 0.0209(8) 0.0254(8) 0.0150(7) 0.0038(6) 0.0054(6) -0.0014(6)
C4 0.0208(8) 0.0210(7) 0.0137(7) 0.0004(6) 0.0020(6) -0.0025(6)
C5 0.0179(8) 0.0170(7) 0.0143(7) -0.0002(6) 0.0024(6) -0.0011(6)
C6 0.0172(8) 0.0192(7) 0.0143(7) 0.0008(6) -0.0004(6) 0.0009(6)
C7 0.0121(7) 0.0176(7) 0.0204(8) -0.0002(6) 0.0044(6) -0.0011(6)
C8 0.0175(8) 0.0139(7) 0.0158(7) -0.0015(6) 0.0043(6) 0.0007(6)
C14 0.0210(8) 0.0215(8) 0.0181(8) 0.0058(6) 0.0059(6) 0.0038(6)
C13 0.0239(8) 0.0199(8) 0.0180(8) 0.0036(6) 0.0066(6) 0.0028(6)
C10 0.0164(7) 0.0142(7) 0.0170(7) -0.0003(6) 0.0036(6) -0.0015(6)
C1 0.0183(8) 0.0208(8) 0.0178(8) 0.0024(6) 0.0062(6) -0.0021(6)
C15 0.0163(8) 0.0233(8) 0.0147(7) 0.0034(6) 0.0018(6) 0.0012(6)
C16 0.0268(9) 0.0229(8) 0.0229(8) 0.0053(7) 0.0048(7) 0.0028(6)
C9 0.0182(8) 0.0164(7) 0.0141(7) 0.0007(6) 0.0014(6) 0.0010(6)
C11 0.0180(8) 0.0174(7) 0.0162(7) 0.0025(6) 0.0030(6) 0.0006(6)
C7' 0.0142(8) 0.0177(7) 0.0206(8) -0.0020(6) 0.0028(6) -0.0006(6)
C1' 0.0144(7) 0.0162(7) 0.0187(8) -0.0006(6) 0.0032(6) 0.0023(6)
C2' 0.0166(8) 0.0215(8) 0.0130(7) 0.0011(6) 0.0041(6) 0.0019(6)
C3' 0.0120(7) 0.0189(7) 0.0187(7) 0.0010(6) 0.0004(6) 0.0017(6)
C4' 0.0143(7) 0.0211(8) 0.0198(8) 0.0010(6) 0.0082(6) 0.0016(6)
C5' 0.0221(8) 0.0244(8) 0.0143(7) -0.0017(6) 0.0043(6) -0.0010(6)
C6' 0.0143(8) 0.0240(8) 0.0191(8) -0.0035(6) 0.0003(6) -0.0001(6)

loop_
_atom_type_symbol
_atom_type_description
_atom_type_scat_dispersion_real
_atom_type_scat_dispersion_imag
_atom_type_scat_source
C C 0.0033 0.0016 'International Tables Vol C Tables 4.2.6.8 and 6.1.1.4'
H H 0.0000 0.0000 'International Tables Vol C Tables 4.2.6.8 and 6.1.1.4'
N N 0.0061 0.0033 'International Tables Vol C Tables 4.2.6.8 and 6.1.1.4'
O O 0.0106 0.0060 'International Tables Vol C Tables 4.2.6.8 and 6.1.1.4'
F F 0.0171 0.0103 'International Tables Vol C Tables 4.2.6.8 and 6.1.1.4'

loop_
_geom_angle_atom_site_label_1
_geom_angle_atom_site_label_2
_geom_angle_atom_site_label_3
_geom_angle
C3 O2 H1 107.8(15)
C12 N3 C13 110.25(11)
C12 N3 H14 109.4(11)
C13 N3 H14 110.2(11)
C12 N3 H15 110.5(11)
C13 N3 H15 108.1(11)
H14 N3 H15 108.5(15)
C3' O3' H3' 110.4(11)
H1B O1S H1A 101.2(19)
C8 N2 C14 116.42(11)
C8 N2 C11 114.84(11)
C14 N2 C11 110.47(11)
C1 N1 C10 119.96(12)
C1 N1 C15 119.22(12)
C10 N1 C15 120.81(11)
N3 C12 C11 109.57(11)
N3 C12 H12 109.8
C11 C12 H12 109.8
N3 C12 H13 109.8
C11 C12 H13 109.8
H12 C12 H13 108.2
O1 C3 O2 121.10(15)
O1 C3 C2 124.02(15)
O2 C3 C2 114.87(14)
C1 C2 C4 120.00(13)
C1 C2 C3 117.72(14)
C4 C2 C3 122.18(13)
O3 C4 C2 122.81(13)
O3 C4 C5 121.43(13)
C2 C4 C5 115.76(13)
C10 C5 C6 118.44(13)
C10 C5 C4 120.95(13)
C6 C5 C4 120.57(13)
C7 C6 C5 119.39(13)
C7 C6 H9 120.3
C5 C6 H9 120.3
C6 C7 F1 118.89(13)
C6 C7 C8 123.52(13)
F1 C7 C8 117.58(12)
C9 C8 N2 123.46(13)
C9 C8 C7 117.17(13)
N2 C8 C7 119.31(12)
N2 C14 C13 109.32(12)
N2 C14 H2' 109.8
C13 C14 H2' 109.8
N2 C14 H1' 109.8
C13 C14 H1' 109.8
H2' C14 H1' 108.3
N3 C13 C14 110.38(12)
N3 C13 H17 109.6
C14 C13 H17 109.6
N3 C13 H16 109.6
C14 C13 H16 109.6
H17 C13 H16 108.1
N1 C10 C9 120.31(13)
N1 C10 C5 119.10(12)
C9 C10 C5 120.57(13)
N1 C1 C2 123.81(14)
N1 C1 H2 118.1
C2 C1 H2 118.1
N1 C15 C16 112.35(12)
N1 C15 H3 109.1
C16 C15 H3 109.1
N1 C15 H4 109.1
C16 C15 H4 109.1
H3 C15 H4 107.9
C15 C16 H5 109.5
C15 C16 H7 109.5
H5 C16 H7 109.5
C15 C16 H6 109.5
H5 C16 H6 109.5
H7 C16 H6 109.5
C8 C9 C10 120.68(13)
C8 C9 H8 119.7
C10 C9 H8 119.7
N2 C11 C12 110.35(11)
N2 C11 H11 109.6
C12 C11 H11 109.6
N2 C11 H10 109.6
C12 C11 H10 109.6
H11 C11 H10 108.1
O2' C7' O1' 124.75(13)
O2' C7' C1' 117.99(13)
O1' C7' C1' 117.26(12)
C2' C1' C6' 119.39(13)
C2' C1' C7' 120.33(13)
C6' C1' C7' 120.26(13)
C1' C2' C3' 120.31(13)
C1' C2' H4' 119.8
C3' C2' H4' 119.8
O3' C3' C2' 117.71(13)
O3' C3' C4' 122.36(13)
C2' C3' C4' 119.93(13)
C5' C4' C3' 119.66(13)
C5' C4' H7' 120.2
C3' C4' H7' 120.2
C6' C5' C4' 120.37(14)
C6' C5' H6' 119.8
C4' C5' H6' 119.8
C5' C6' C1' 120.30(14)
C5' C6' H5' 119.9
C1' C6' H5' 119.9

loop_
_geom_bond_atom_site_label_1
_geom_bond_atom_site_label_2
_geom_bond_distance
F1 C7 1.3580(16)
O2 C3 1.335(2)
O2 H1 0.90(3)
O1 C3 1.212(2)
O3 C4 1.2752(18)
N3 C12 1.4896(18)
N3 C13 1.4928(18)
N3 H14 0.98(2)
N3 H15 0.940(19)
O2' C7' 1.2616(17)
O1' C7' 1.2653(17)
O3' C3' 1.3535(17)
O3' H3' 0.93(2)
O1S H1B 0.86(2)
O1S H1A 0.88(2)
N2 C8 1.4050(18)
N2 C14 1.4655(18)
N2 C11 1.4749(18)
N1 C1 1.3361(18)
N1 C10 1.3976(18)
N1 C15 1.4850(18)
C12 C11 1.5142(19)
C12 H12 0.9700
C12 H13 0.9700
C3 C2 1.484(2)
C2 C1 1.375(2)
C2 C4 1.429(2)
C4 C5 1.450(2)
C5 C10 1.409(2)
C5 C6 1.409(2)
C6 C7 1.355(2)
C6 H9 0.9300
C7 C8 1.414(2)
C8 C9 1.384(2)
C14 C13 1.509(2)
C14 H2' 0.9700
C14 H1' 0.9700
C13 H17 0.9700
C13 H16 0.9700
C10 C9 1.405(2)
C1 H2 0.9300
C15 C16 1.509(2)
C15 H3 0.9700
C15 H4 0.9700
C16 H5 0.9600
C16 H7 0.9600
C16 H6 0.9600
C9 H8 0.9300
C11 H11 0.9700
C11 H10 0.9700
C7' C1' 1.505(2)
C1' C2' 1.390(2)
C1' C6' 1.393(2)
C2' C3' 1.392(2)
C2' H4' 0.9300
C3' C4' 1.393(2)
C4' C5' 1.387(2)
C4' H7' 0.9300
C5' C6' 1.384(2)
C5' H6' 0.9300
C6' H5' 0.9300

loop_
_geom_torsion_atom_site_label_1
_geom_torsion_atom_site_label_2
_geom_torsion_atom_site_label_3
_geom_torsion_atom_site_label_4
_geom_torsion
C13 N3 C12 C11 56.71(15)
O1 C3 C2 C1 -4.8(3)
O2 C3 C2 C1 175.03(15)
O1 C3 C2 C4 178.68(17)
O2 C3 C2 C4 -1.5(2)
C1 C2 C4 O3 -175.59(14)
C3 C2 C4 O3 0.8(2)
C1 C2 C4 C5 4.2(2)
C3 C2 C4 C5 -179.43(14)
O3 C4 C5 C10 172.34(13)
C2 C4 C5 C10 -7.4(2)
O3 C4 C5 C6 -5.7(2)
C2 C4 C5 C6 174.56(13)
C10 C5 C6 C7 -2.6(2)
C4 C5 C6 C7 175.46(13)
C5 C6 C7 F1 177.00(12)
C5 C6 C7 C8 -1.7(2)
C14 N2 C8 C9 11.58(19)
C11 N2 C8 C9 -119.75(15)
C14 N2 C8 C7 -165.48(13)
C11 N2 C8 C7 63.19(17)
C6 C7 C8 C9 3.5(2)
F1 C7 C8 C9 -175.15(12)
C6 C7 C8 N2 -179.21(13)
F1 C7 C8 N2 2.10(19)
C8 N2 C14 C13 166.68(12)
C11 N2 C14 C13 -59.99(15)
C12 N3 C13 C14 -57.83(16)
N2 C14 C13 N3 58.93(16)
C1 N1 C10 C9 178.87(13)
C15 N1 C10 C9 -2.1(2)
C1 N1 C10 C5 0.6(2)
C15 N1 C10 C5 179.56(12)
C6 C5 C10 N1 -176.72(13)
C4 C5 C10 N1 5.2(2)
C6 C5 C10 C9 5.0(2)
C4 C5 C10 C9 -173.08(13)
C10 N1 C1 C2 -4.0(2)
C15 N1 C1 C2 176.99(14)
C4 C2 C1 N1 1.5(2)
C3 C2 C1 N1 -175.11(14)
C1 N1 C15 C16 104.83(15)
C10 N1 C15 C16 -74.17(16)
N2 C8 C9 C10 -178.18(13)
C7 C8 C9 C10 -1.1(2)
N1 C10 C9 C8 178.59(13)
C5 C10 C9 C8 -3.1(2)
C8 N2 C11 C12 -165.92(12)
C14 N2 C11 C12 59.95(15)
N3 C12 C11 N2 -57.74(15)
O2' C7' C1' C2' -20.0(2)
O1' C7' C1' C2' 160.21(13)
O2' C7' C1' C6' 161.42(13)
O1' C7' C1' C6' -18.4(2)
C6' C1' C2' C3' 1.6(2)
C7' C1' C2' C3' -177.04(13)
C1' C2' C3' O3' 178.50(13)
C1' C2' C3' C4' -2.1(2)
O3' C3' C4' C5' -179.89(13)
C2' C3' C4' C5' 0.8(2)
C3' C4' C5' C6' 1.1(2)
C4' C5' C6' C1' -1.7(2)
C2' C1' C6' C5' 0.4(2)
C7' C1' C6' C5' 178.97(13)
